data_2200368
loop_
_publ_author_name
'Light, Mark E.'
'Hursthouse, Michael B.'

_publ_section_title
(1<i>S</i>*,4<i>S</i>*,5<i>R</i>*,8<i>R</i>*)-8-(3,4-Dimethoxyphenyl)-4-(3,4,5-trimethoxyphenyl)-3,7-dioxabicyclo[3.3.0]octan-2-one
_journal_issue 6
_journal_name_full 'Acta Crystallographica Section E'
_journal_page_first o514
_journal_page_last o515
_journal_paper_doi 10.1107/S1600536801007425
_journal_volume 57
_journal_year 2001
_chemical_formula_iupac 'C23 H26 O8'
_chemical_formula_moiety 'C23 H26 O8'
_chemical_formula_sum 'C23 H26 O8'
_chemical_formula_weight 430.44
_chemical_name_systematic
;
(1S*,4S*,5R*,8R*)-8-(3,4-Dimethoxyphenyl)-4-(3,4,5-trimethoxyphenyl)-3,7-
dioxabicyclo[3.3.0]octan-2-one
;
_space_group_IT_number 14
_symmetry_cell_setting monoclinic
_symmetry_space_group_name_Hall '-P 2yn'
_symmetry_space_group_name_H-M 'P 1 21/n 1'
_audit_creation_method SHELXL-97
_cell_angle_alpha 90.00
_cell_angle_beta 91.84(3)
_cell_angle_gamma 90.00
_cell_formula_units_Z 4
_cell_length_a 11.839(2)
_cell_length_b 8.0773(10)
_cell_length_c 22.695(4)
_cell_measurement_reflns_used 2999
_cell_measurement_temperature 150(2)
_cell_measurement_theta_max 23.2
_cell_measurement_theta_min 3.0
_cell_volume 2169.1(6)
_computing_cell_refinement 'SCALEPACK (Otwinoski & Minor, 1997) and COLLECT'
_computing_data_collection 'COLLECT (Hooft, 1998)'
_computing_data_reduction 'DENZO (Otwinoski & Minor, 1997), COLLECT and maXus (Mackay et al., 1998)'
_computing_molecular_graphics 'CAMERON (Watkin et al., 1993)'
_computing_publication_material 'WINGX (Farrugia, 1998)'
_computing_structure_refinement 'SHELXL97 (Sheldrick, 1997)'
_computing_structure_solution 'SHELXS97 (Sheldrick, 1990)'
_diffrn_ambient_temperature 150(2)
_diffrn_detector_area_resol_mean '9.091 pixels/mm'
_diffrn_measured_fraction_theta_full .967
_diffrn_measured_fraction_theta_max .967
_diffrn_measurement_device_type 'Nonius Kappa CCD area-detector'
_diffrn_measurement_method '\f and \w scans to fill Ewald sphere'
_diffrn_radiation_monochromator graphite
_diffrn_radiation_source 'Nonius FR591 rotating anode'
_diffrn_radiation_type MoK\a
_diffrn_radiation_wavelength .71073
_diffrn_reflns_av_R_equivalents .361
_diffrn_reflns_av_sigmaI/netI .291
_diffrn_reflns_limit_h_max 13
_diffrn_reflns_limit_h_min -13
_diffrn_reflns_limit_k_max 8
_diffrn_reflns_limit_k_min -8
_diffrn_reflns_limit_l_max 25
_diffrn_reflns_limit_l_min -25
_diffrn_reflns_number 13956
_diffrn_reflns_theta_full 23.2
_diffrn_reflns_theta_max 23.2
_diffrn_reflns_theta_min 3.0
_diffrn_standards_decay_% .0
_exptl_absorpt_coefficient_mu .10
_exptl_absorpt_correction_T_max 0.990(?)
_exptl_absorpt_correction_T_min .990
_exptl_absorpt_correction_type empirical
_exptl_absorpt_process_details '(SORTAV; Blessing, 1997)'
_exptl_crystal_colour colourless
_exptl_crystal_density_diffrn 1.318
_exptl_crystal_density_method 'not measured'
_exptl_crystal_description block
_exptl_crystal_F_000 912
_exptl_crystal_size_max .10
_exptl_crystal_size_mid .10
_exptl_crystal_size_min .10
_refine_diff_density_max .40
_refine_diff_density_min -.27
_refine_ls_extinction_coef none
_refine_ls_extinction_method none
_refine_ls_goodness_of_fit_ref .81
_refine_ls_hydrogen_treatment constr
_refine_ls_matrix_type full
_refine_ls_number_parameters 281
_refine_ls_number_reflns 2999
_refine_ls_number_restraints 0
_refine_ls_restrained_S_all .81
_refine_ls_R_factor_all .272
_refine_ls_R_factor_gt .086
_refine_ls_shift/su_max .010
_refine_ls_shift/su_mean .002
_refine_ls_structure_factor_coef Fsqd
_refine_ls_weighting_details 'calc w = 1/[\s^2^(Fo^2^)+(0.1905P)^2^] where P = (Fo^2^+2Fc^2^)/3'
_refine_ls_weighting_scheme calc
_refine_ls_wR_factor_ref .334
_reflns_number_gt 947
_reflns_number_total 2999
_reflns_threshold_expression I>2\s(I)
_cod_data_source_file ya6023.cif
_cod_data_source_block I
_cod_depositor_comments
;
The following automatic conversions were performed:
'_symmetry_cell_setting' value 'Monoclinic' changed to 'monoclinic'
according to '/home/saulius/struct/CIF-dictionaries/cif_core.dic'
dictionary named 'cif_core.dic' version 2.4.1 from 2010-06-29.

Automatic conversion script
Id: cif_fix_enum 1527 2010-12-29 10:47:43Z saulius 

The following automatic conversions were performed:

'_symmetry_cell_setting' value 'Monoclinic' changed to 'monoclinic'
according to /home/saulius/struct/CIF-dictionaries/cif_core.dic
dictionary named 'cif_core.dic' version 2.4.1 from 2010-06-29.

Automatic conversion script
Id: cif_fix_values 1715 2011-07-08 13:25:40Z adriana 
;
_cod_original_sg_symbol_H-M 'P 21/n'
_cod_database_code 2200368
_cod_database_fobs_code 2200368

loop_
_symmetry_equiv_pos_as_xyz
'x, y, z'
'-x+1/2, y+1/2, -z+1/2'
'-x, -y, -z'
'x-1/2, -y-1/2, z-1/2'

loop_
_atom_site_label
_atom_site_fract_x
_atom_site_fract_y
_atom_site_fract_z
_atom_site_U_iso_or_equiv
_atom_site_adp_type
_atom_site_calc_flag
_atom_site_refinement_flags
_atom_site_occupancy
_atom_site_disorder_assembly
_atom_site_disorder_group
_atom_site_type_symbol
C1 .0859(9) .3696(13) .0602(5) .079(3) Uani d . 1 . . C
H1A .0236 .3293 .0346 .118 Uiso calc R 1 . . H
H1B .0581 .3916 .0997 .118 Uiso calc R 1 . . H
H1C .1456 .2857 .0628 .118 Uiso calc R 1 . . H
C2 .1774(15) .910(2) -.0272(10) .199(11) Uani d . 1 . . C
H2A .1214 .8795 -.0581 .298 Uiso calc R 1 . . H
H2B .2470 .9464 -.0454 .298 Uiso calc R 1 . . H
H2C .1474 .9993 -.0032 .298 Uiso calc R 1 . . H
C3 .4607(14) 1.0700(16) .0764(6) .150(7) Uani d . 1 . . C
H3A .4704 1.1750 .0555 .225 Uiso calc R 1 . . H
H3B .5283 1.0015 .0723 .225 Uiso calc R 1 . . H
H3C .4493 1.0922 .1183 .225 Uiso calc R 1 . . H
C4 .2729(7) .5250(12) .1148(4) .050(3) Uani d . 1 . . C
H4 .2509 .4188 .1283 .060 Uiso calc R 1 . . H
C5 .2191(8) .5965(13) .0668(4) .056(3) Uani d . 1 . . C
C6 .2495(11) .7514(15) .0457(5) .091(4) Uani d . 1 . . C
C7 .3373(11) .8360(15) .0754(5) .078(4) Uani d . 1 . . C
C8 .3924(8) .7692(13) .1245(5) .057(3) Uani d . 1 . . C
H8 .4506 .8288 .1450 .068 Uiso calc R 1 . . H
C9 .3603(7) .6112(12) .1432(4) .049(3) Uani d . 1 . . C
C10 .4171(7) .5431(11) .2002(4) .052(3) Uani d . 1 . . C
H10 .4869 .6079 .2106 .062 Uiso calc R 1 . . H
C11 .4271(7) .2760(14) .2384(5) .049(3) Uani d . 1 . . C
C12 .3704(7) .3793(12) .2854(4) .051(3) Uani d . 1 . . C
H12 .3021 .3219 .3002 .061 Uiso calc R 1 . . H
C13 .4501(8) .4393(14) .3378(5) .059(3) Uani d . 1 . . C
H13 .4069 .4328 .3749 .071 Uiso calc R 1 . . H
C14 .3720(8) .6745(13) .2974(4) .068(3) Uani d . 1 . . C
H14A .3877 .7803 .2771 .082 Uiso calc R 1 . . H
H14B .3118 .6928 .3260 .082 Uiso calc R 1 . . H
C15 .3380(7) .5391(13) .2529(4) .054(3) Uani d . 1 . . C
H15 .2562 .5435 .2406 .065 Uiso calc R 1 . . H
C16 .5580(8) .3500(12) .3478(4) .050(3) Uani d . 1 . . C
C17 .5734(9) .2389(13) .3942(4) .061(3) Uani d . 1 . . C
H17 .5131 .2218 .4202 .073 Uiso calc R 1 . . H
C18 .6743(8) .1513(12) .4042(5) .055(3) Uani d . 1 . . C
H18 .6819 .0751 .4360 .066 Uiso calc R 1 . . H
C19 .7611(7) .1771(12) .3676(5) .054(3) Uani d . 1 . . C
C20 .7496(8) .2892(13) .3197(4) .053(3) Uani d . 1 . . C
C21 .6506(8) .3757(12) .3113(4) .053(3) Uani d . 1 . . C
H21 .6443 .4543 .2802 .063 Uiso calc R 1 . . H
C22 .8290(8) .3968(13) .2333(5) .078(4) Uani d . 1 . . C
H22A .8984 .3933 .2110 .117 Uiso calc R 1 . . H
H22B .8140 .5111 .2453 .117 Uiso calc R 1 . . H
H22C .7656 .3560 .2086 .117 Uiso calc R 1 . . H
C23 .8817(9) .0014(17) .4252(6) .120(6) Uani d . 1 . . C
H23A .9574 -.0475 .4248 .180 Uiso calc R 1 . . H
H23B .8251 -.0869 .4264 .180 Uiso calc R 1 . . H
H23C .8755 .0721 .4601 .180 Uiso calc R 1 . . H
O1 .1307(6) .5206(9) .0360(3) .067(2) Uani d . 1 . . O
O2 .1940(14) .8101(16) -.0014(5) .225(9) Uani d . 1 . . O
O3 .3652(9) .9851(11) .0520(3) .134(4) Uani d . 1 . . O
O4 .4454(4) .3710(9) .1900(3) .0537(19) Uani d . 1 . . O
O5 .4442(5) .1297(9) .2388(3) .0561(19) Uani d . 1 . . O
O6 .4720(5) .6101(9) .3259(3) .065(2) Uani d . 1 . . O
O7 .8423(5) .2937(8) .2851(3) .063(2) Uani d . 1 . . O
O8 .8626(5) .0989(8) .3730(3) .075(2) Uani d . 1 . . O

loop_
_atom_site_aniso_label
_atom_site_aniso_U_11
_atom_site_aniso_U_22
_atom_site_aniso_U_33
_atom_site_aniso_U_12
_atom_site_aniso_U_13
_atom_site_aniso_U_23
C1 .095(8) .066(8) .073(8) -.011(7) -.028(6) .013(7)
C2 .158(15) .17(2) .26(3) -.060(14) -.099(15) .144(18)
C3 .236(17) .118(13) .095(11) -.144(13) .001(11) .001(9)
C4 .051(6) .047(6) .053(7) -.008(5) .011(5) -.009(6)
C5 .071(7) .057(8) .040(7) -.018(6) -.007(6) .005(6)
C6 .153(12) .073(9) .043(8) -.055(9) -.025(8) .025(7)
C7 .131(11) .067(9) .037(7) -.023(8) .000(7) .017(7)
C8 .053(6) .051(7) .068(8) -.018(5) .019(6) -.014(6)
C9 .038(6) .049(7) .059(7) -.003(5) .006(5) -.011(6)
C10 .043(6) .030(6) .083(8) -.002(5) -.003(6) -.022(5)
C11 .033(6) .046(7) .068(8) -.009(5) -.009(5) -.003(7)
C12 .043(6) .055(7) .055(7) .003(5) .004(5) -.007(6)
C13 .043(6) .073(9) .061(8) -.002(6) -.008(5) -.007(6)
C14 .067(7) .079(9) .058(7) .031(6) -.013(6) -.015(6)
C15 .042(6) .068(8) .051(7) .007(5) .007(5) -.019(6)
C16 .046(6) .057(7) .046(7) -.001(6) -.008(5) -.014(6)
C17 .063(7) .073(8) .047(7) .005(6) .008(5) -.014(6)
C18 .042(6) .055(7) .069(8) .002(6) -.001(5) -.002(6)
C19 .030(6) .044(7) .088(9) .012(5) .006(6) .003(6)
C20 .046(6) .062(7) .053(7) -.007(6) .004(5) .002(6)
C21 .047(6) .042(6) .069(8) .000(6) -.017(6) -.014(6)
C22 .056(7) .079(9) .101(10) .002(6) .012(6) .044(7)
C23 .069(8) .165(14) .129(12) .052(8) .037(8) .107(11)
O1 .097(5) .066(5) .038(4) -.021(4) -.019(4) .008(4)
O2 .40(2) .159(12) .105(9) -.165(13) -.153(11) .099(9)
O3 .239(11) .102(7) .060(6) -.090(8) -.023(6) .029(5)
O4 .046(4) .062(5) .054(5) .001(3) .007(3) -.012(4)
O5 .054(4) .049(5) .066(5) -.003(4) -.003(3) -.007(4)
O6 .051(4) .079(6) .064(5) .013(4) -.018(3) -.026(4)
O7 .040(4) .063(5) .088(6) .006(3) .005(4) .031(4)
O8 .043(4) .085(6) .099(6) .015(4) .022(4) .043(5)

loop_
_atom_type_symbol
_atom_type_description
_atom_type_scat_dispersion_real
_atom_type_scat_dispersion_imag
_atom_type_scat_source
C C .0033 .0016 'International Tables Vol C Tables 4.2.6.8 and 6.1.1.4'
H H .0000 .0000 'International Tables Vol C Tables 4.2.6.8 and 6.1.1.4'
O O .0106 .0060 'International Tables Vol C Tables 4.2.6.8 and 6.1.1.4'

loop_
_geom_angle_atom_site_label_1
_geom_angle_atom_site_label_2
_geom_angle_atom_site_label_3
_geom_angle
_geom_angle_publ_flag
C5 C4 C9 118.6(10) no
C4 C5 O1 122.7(9) no
C4 C5 C6 122.2(10) no
O1 C5 C6 115.2(9) no
O2 C6 C5 118.2(11) no
O2 C6 C7 123.7(11) no
C5 C6 C7 118.1(11) no
O3 C7 C8 123.1(11) no
O3 C7 C6 115.5(11) no
C8 C7 C6 121.4(11) no
C7 C8 C9 118.3(10) no
C4 C9 C8 121.4(10) no
C4 C9 C10 120.7(9) no
C8 C9 C10 117.7(9) no
O4 C10 C9 107.7(8) no
O4 C10 C15 104.7(7) no
C9 C10 C15 113.4(8) no
O5 C11 O4 122.0(10) no
O5 C11 C12 127.7(10) no
O4 C11 C12 109.9(9) no
C11 C12 C15 103.5(8) no
C11 C12 C13 115.5(7) no
C15 C12 C13 103.9(8) no
O6 C13 C16 109.8(8) no
O6 C13 C12 105.2(8) no
C16 C13 C12 117.4(9) no
O6 C14 C15 103.6(7) no
C12 C15 C14 103.2(8) no
C12 C15 C10 104.0(7) no
C14 C15 C10 110.0(8) no
C17 C16 C21 117.0(9) no
C17 C16 C13 121.5(9) no
C21 C16 C13 121.5(10) no
C16 C17 C18 122.5(10) no
C19 C18 C17 118.8(10) no
C18 C19 O8 123.8(10) no
C18 C19 C20 120.7(9) no
O8 C19 C20 115.4(9) no
O7 C20 C21 127.1(10) no
O7 C20 C19 113.4(9) no
C21 C20 C19 119.5(9) no
C20 C21 C16 121.3(10) no
C5 O1 C1 117.6(7) no
C2 O2 C6 146.7(17) no
C7 O3 C3 118.4(10) no
C11 O4 C10 111.5(8) no
C14 O6 C13 106.5(8) no
C20 O7 C22 114.4(7) no
C19 O8 C23 116.4(8) no

loop_
_geom_bond_atom_site_label_1
_geom_bond_atom_site_label_2
_geom_bond_site_symmetry_2
_geom_bond_distance
_geom_bond_publ_flag
C1 O1 . 1.446(11) no
C2 O2 . 1.010(14) no
C3 O3 . 1.420(13) no
C4 C5 . 1.372(12) no
C4 C9 . 1.388(12) no
C5 O1 . 1.383(10) no
C5 C6 . 1.391(13) no
C6 O2 . 1.325(14) no
C6 C7 . 1.399(14) no
C7 O3 . 1.360(12) no
C7 C8 . 1.383(13) no
C8 C9 . 1.401(12) no
C9 C10 . 1.540(13) no
C10 O4 . 1.450(10) no
C10 C15 . 1.542(13) no
C11 O5 . 1.199(10) no
C11 O4 . 1.363(11) no
C11 C12 . 1.526(13) no
C12 C15 . 1.530(13) no
C12 C13 . 1.571(12) no
C13 O6 . 1.431(10) no
C13 C16 . 1.478(12) no
C14 O6 . 1.430(10) no
C14 C15 . 1.534(12) no
C16 C17 . 1.392(12) no
C16 C21 . 1.410(12) no
C17 C18 . 1.401(12) no
C18 C19 . 1.358(12) no
C19 O8 . 1.360(10) no
C19 C20 . 1.417(12) no
C20 O7 . 1.371(10) no
C20 C21 . 1.373(12) no
C22 O7 . 1.446(10) no
C23 O8 . 1.434(11) no
